data_1530370
loop_
_publ_author_name
'Matveeva, R.G.'
'Ilyukhin, V.V.'
'Belov, N.V.'

_publ_section_title
;
 The crystal structure of compound alkaline tetragermanate
;
_journal_name_full 'Doklady Akademii Nauk SSSR'
_journal_page_first 584
_journal_page_last 587
_journal_volume 213
_journal_year 1973
_chemical_formula_sum 'Ge4 Li Na O9'
_chemical_name_systematic 'Li Na (Ge4 O9)'
_space_group_IT_number 29
_symmetry_space_group_name_Hall 'P 2c -2ac'
_symmetry_space_group_name_H-M 'P c a 21'
_cell_angle_alpha 90
_cell_angle_beta 90
_cell_angle_gamma 90
_cell_formula_units_Z 4
_cell_length_a 15.9
_cell_length_b 4.683
_cell_length_c 9.322
_cell_volume 694.113
_citation_journal_id_ASTM DANKAS
_cod_data_source_file Matveeva_DANKAS_1973_759.cif
_cod_data_source_block Ge4Li1Na1O9
_cod_original_cell_volume 694.1133
_cod_original_formula_sum 'Ge4 Li1 Na1 O9'
_cod_database_code 1530370

loop_
_symmetry_equiv_pos_as_xyz
x,y,z
-x,-y,z+1/2
-x+1/2,y,z+1/2
x+1/2,-y,z

loop_
_atom_site_label
_atom_site_type_symbol
_atom_site_fract_x
_atom_site_fract_y
_atom_site_fract_z
_atom_site_occupancy
_atom_site_U_iso_or_equiv
Ge2 Ge+4 0.4048 0.0099 0.0881 1 0.0
Ge4 Ge+4 0.3449 0.4996 0.2915 1 0.0
O4 O-2 0.3361 0.2531 0.4548 1 0.0
O2 O-2 0.1417 0.1592 0.4269 1 0.0
O1 O-2 0.2587 0.7185 0.3872 1 0.0
O7 O-2 0.4291 0.2733 0.2 1 0.0
Ge1 Ge+4 0.0981 -0.0086 0.0057 1 0.0
O8 O-2 0.2611 0.2655 0.2131 1 0.0
Li1 Li+1 0.2661 0.4564 0.042 1 0.0
Ge3 Ge+4 0.2064 0.0019 0.2991 1 0.0
O6 O-2 0.4275 0.7189 0.3814 1 0.0
O5 O-2 0.1355 0.8518 0.1667 1 0.0
O3 O-2 0.0064 0.1665 0.0456 1 0.0
O9 O-2 0.3363 0.7148 0.1305 1 0.0
Na1 Na+1 0.0453 0.523 0.3168 1 0.0
